data_2237186
loop_
_publ_author_name
'Suresh, J.'
'Nagalakshmi, R. A.'
'Sivakumar, S.'
'Kumar, R. Ranjith'
'Lakshman, P. L. Nilantha'

_publ_section_title
;
 <i>rac</i>-5''-(4-Fluorobenzylidene)-1'-(4-fluorophenyl)-1''-methyl-1',2',3',5',6',7',8',8a'-octahydrodispiro[acenaphthylene-1,3'-indolizine-2',3''-piperidine]-2,4''(1<i>H</i>)-dione
;
_journal_coeditor_code LD2088
_journal_issue 1
_journal_name_full 'Acta Crystallographica Section E'
_journal_page_first o140
_journal_page_last o141
_journal_paper_doi 10.1107/S1600536812051094
_journal_volume 69
_journal_year 2013
_chemical_formula_iupac 'C37 H32 F2 N2 O2'
_chemical_formula_moiety 'C37 H32 F2 N2 O2'
_chemical_formula_sum 'C37 H32 F2 N2 O2'
_chemical_formula_weight 574.65
_chemical_name_systematic
;
<i>rac</i>-5''-(4-Fluorobenzylidene)-1'-(4-fluorophenyl)-1''-methyl-
1',2',3',5',6',7',8',8a'-octahydrodispiro[acenaphthylene-1,3'-indolizine-
2',3''-piperidine]-2,4''(1<i>H</i>)-dione
;
_space_group_IT_number 14
_symmetry_cell_setting monoclinic
_symmetry_space_group_name_Hall '-P 2yn'
_symmetry_space_group_name_H-M 'P 1 21/n 1'
_atom_sites_solution_hydrogens geom
_atom_sites_solution_primary direct
_atom_sites_solution_secondary difmap
_audit_creation_method SHELXL-97
_cell_angle_alpha 90.00
_cell_angle_beta 97.0470(10)
_cell_angle_gamma 90.00
_cell_formula_units_Z 4
_cell_length_a 10.2716(4)
_cell_length_b 20.0353(7)
_cell_length_c 14.3790(6)
_cell_measurement_reflns_used 2000
_cell_measurement_temperature 293(2)
_cell_measurement_theta_max 31
_cell_measurement_theta_min 2
_cell_volume 2936.8(2)
_computing_cell_refinement 'SAINT (Bruker, 2004)'
_computing_data_collection 'APEX2 (Bruker, 2004)'
_computing_data_reduction 'SAINT (Bruker, 2004)'
_computing_molecular_graphics 'PLATON (Spek, 2009)'
_computing_publication_material 'SHELXL97 (Sheldrick, 2008)'
_computing_structure_refinement 'SHELXL97 (Sheldrick, 2008)'
_computing_structure_solution 'SHELXS97 (Sheldrick, 2008)'
_diffrn_ambient_temperature 293(2)
_diffrn_detector_area_resol_mean 0
_diffrn_measured_fraction_theta_full 0.998
_diffrn_measured_fraction_theta_max 0.998
_diffrn_measurement_device_type 'Bruker Kappa APEXII'
_diffrn_measurement_method '\w and \f'
_diffrn_radiation_monochromator graphite
_diffrn_radiation_source 'fine-focus sealed tube'
_diffrn_radiation_type MoK\a
_diffrn_radiation_wavelength 0.71073
_diffrn_reflns_av_R_equivalents 0.0333
_diffrn_reflns_av_sigmaI/netI 0.0319
_diffrn_reflns_limit_h_max 13
_diffrn_reflns_limit_h_min -13
_diffrn_reflns_limit_k_max 27
_diffrn_reflns_limit_k_min -27
_diffrn_reflns_limit_l_max 19
_diffrn_reflns_limit_l_min -19
_diffrn_reflns_number 33177
_diffrn_reflns_theta_full 28.62
_diffrn_reflns_theta_max 28.62
_diffrn_reflns_theta_min 2.03
_diffrn_standards_decay_% 0
_diffrn_standards_interval_count 0
_diffrn_standards_interval_time 0
_diffrn_standards_number 0
_exptl_absorpt_coefficient_mu 0.089
_exptl_absorpt_correction_T_max 0.974
_exptl_absorpt_correction_T_min 0.967
_exptl_absorpt_correction_type multi-scan
_exptl_absorpt_process_details '(SADABS; Sheldrick, 1996)'
_exptl_crystal_colour yellow
_exptl_crystal_density_diffrn 1.300
_exptl_crystal_density_method 'not measured'
_exptl_crystal_description block
_exptl_crystal_F_000 1208
_exptl_crystal_size_max 0.21
_exptl_crystal_size_mid 0.19
_exptl_crystal_size_min 0.18
_refine_diff_density_max 0.221
_refine_diff_density_min -0.207
_refine_ls_extinction_method none
_refine_ls_goodness_of_fit_ref 1.011
_refine_ls_hydrogen_treatment constr
_refine_ls_matrix_type full
_refine_ls_number_parameters 388
_refine_ls_number_reflns 7519
_refine_ls_number_restraints 0
_refine_ls_restrained_S_all 1.011
_refine_ls_R_factor_all 0.0827
_refine_ls_R_factor_gt 0.0460
_refine_ls_shift/su_max 0.000
_refine_ls_shift/su_mean 0.000
_refine_ls_structure_factor_coef Fsqd
_refine_ls_weighting_details 'calc w=1/[\s^2^(Fo^2^)+(0.0467P)^2^+0.8383P] where P=(Fo^2^+2Fc^2^)/3'
_refine_ls_weighting_scheme calc
_refine_ls_wR_factor_gt 0.1058
_refine_ls_wR_factor_ref 0.1261
_reflns_number_gt 4823
_reflns_number_total 7519
_reflns_threshold_expression I>2sigma(I)
_cod_data_source_file ld2088.cif
_cod_data_source_block I
_cod_original_sg_symbol_H-M 'P 21/n'
_cod_database_code 2237186
_cod_database_fobs_code 2237186

loop_
_symmetry_equiv_pos_as_xyz
'x, y, z'
'-x+1/2, y+1/2, -z+1/2'
'-x, -y, -z'
'x-1/2, -y-1/2, z-1/2'

loop_
_atom_site_type_symbol
_atom_site_label
_atom_site_fract_x
_atom_site_fract_y
_atom_site_fract_z
_atom_site_U_iso_or_equiv
_atom_site_adp_type
_atom_site_calc_flag
_atom_site_refinement_flags
_atom_site_occupancy
_atom_site_symmetry_multiplicity
O O1 0.61115(10) 0.19654(5) 0.39944(8) 0.0470(3) Uani d . 1 1
N N1 0.39601(12) 0.29516(7) 0.21792(9) 0.0406(3) Uani d . 1 1
N N2 0.30062(12) 0.28413(6) 0.49902(9) 0.0409(3) Uani d . 1 1
C C3 0.45465(13) 0.28569(7) 0.38350(10) 0.0333(3) Uani d . 1 1
C C2 0.39870(15) 0.32425(7) 0.46112(11) 0.0378(3) Uani d . 1 1
H H2A 0.4686 0.3352 0.5104 0.045 Uiso calc R 1 1
H H2B 0.3596 0.3656 0.4362 0.045 Uiso calc R 1 1
O O2 0.18118(12) 0.35533(6) 0.31669(9) 0.0557(3) Uani d . 1 1
C C5 0.44596(14) 0.18822(7) 0.49900(11) 0.0375(3) Uani d . 1 1
C C4 0.51377(14) 0.22096(7) 0.42563(10) 0.0355(3) Uani d . 1 1
F F1 0.30715(12) -0.05223(6) 0.77515(9) 0.0769(4) Uani d . 1 1
C C13 0.34404(13) 0.26706(7) 0.29939(10) 0.0358(3) Uani d . 1 1
C C7 0.55514(14) 0.32673(7) 0.33483(11) 0.0363(3) Uani d . 1 1
H H7 0.6170 0.2946 0.3136 0.044 Uiso calc R 1 1
C C14 0.20618(15) 0.29644(8) 0.31472(11) 0.0410(4) Uani d . 1 1
C C71 0.63601(15) 0.37673(7) 0.39573(11) 0.0390(3) Uani d . 1 1
C C20 0.17940(15) 0.18241(8) 0.29535(11) 0.0434(4) Uani d . 1 1
C C51 0.45644(15) 0.12233(8) 0.50714(12) 0.0433(4) Uani d . 1 1
H H51 0.5001 0.1009 0.4627 0.052 Uiso calc R 1 1
C C52 0.40751(15) 0.07919(7) 0.57780(12) 0.0414(4) Uani d . 1 1
C C21 0.31177(14) 0.19344(8) 0.28438(11) 0.0391(3) Uani d . 1 1
C C8 0.47433(15) 0.35371(8) 0.24735(11) 0.0420(4) Uani d . 1 1
H H8 0.4176 0.3901 0.2638 0.050 Uiso calc R 1 1
C C6 0.36509(17) 0.23063(8) 0.55591(12) 0.0479(4) Uani d . 1 1
H H6A 0.2995 0.2032 0.5805 0.057 Uiso calc R 1 1
H H6B 0.4210 0.2496 0.6085 0.057 Uiso calc R 1 1
C C56 0.39704(17) 0.05049(9) 0.73925(13) 0.0514(4) Uani d . 1 1
H H56 0.4141 0.0606 0.8027 0.062 Uiso calc R 1 1
C C57 0.43161(16) 0.09393(8) 0.67207(12) 0.0478(4) Uani d . 1 1
H H57 0.4721 0.1341 0.6907 0.057 Uiso calc R 1 1
C C15 0.11258(15) 0.24044(9) 0.31307(11) 0.0449(4) Uani d . 1 1
C C22 0.38379(17) 0.14106(9) 0.25929(13) 0.0509(4) Uani d . 1 1
H H22 0.4703 0.1472 0.2482 0.061 Uiso calc R 1 1
C C72 0.60036(19) 0.44278(9) 0.40225(14) 0.0574(5) Uani d . 1 1
H H72 0.5223 0.4576 0.3690 0.069 Uiso calc R 1 1
C C1 0.21719(19) 0.32362(9) 0.55275(15) 0.0599(5) Uani d . 1 1
H H1A 0.1537 0.2951 0.5764 0.090 Uiso calc R 1 1
H H1B 0.1727 0.3572 0.5131 0.090 Uiso calc R 1 1
H H1C 0.2701 0.3447 0.6042 0.090 Uiso calc R 1 1
C C54 0.30853(19) -0.02399(9) 0.61792(15) 0.0588(5) Uani d . 1 1
H H54 0.2654 -0.0636 0.6002 0.071 Uiso calc R 1 1
C C76 0.75231(16) 0.35654(9) 0.44646(12) 0.0490(4) Uani d . 1 1
H H76 0.7783 0.3122 0.4436 0.059 Uiso calc R 1 1
C C16 -0.01960(17) 0.23783(11) 0.32096(13) 0.0597(5) Uani d . 1 1
H H16 -0.0663 0.2761 0.3323 0.072 Uiso calc R 1 1
C C53 0.34488(18) 0.01952(8) 0.55166(13) 0.0538(4) Uani d . 1 1
H H53 0.3272 0.0088 0.4885 0.065 Uiso calc R 1 1
C C55 0.33711(16) -0.00765(8) 0.70981(14) 0.0497(4) Uani d . 1 1
F F2 0.86998(16) 0.50943(7) 0.55739(10) 0.1067(5) Uani d . 1 1
C C12 0.30442(17) 0.30500(10) 0.13328(12) 0.0555(5) Uani d . 1 1
H H12A 0.2417 0.3395 0.1438 0.067 Uiso calc R 1 1
H H12B 0.2565 0.2640 0.1173 0.067 Uiso calc R 1 1
C C19 0.11871(18) 0.11956(10) 0.28474(13) 0.0575(5) Uani d . 1 1
C C9 0.55224(19) 0.37571(11) 0.16992(13) 0.0612(5) Uani d . 1 1
H H9A 0.6165 0.3418 0.1601 0.073 Uiso calc R 1 1
H H9B 0.5988 0.4167 0.1882 0.073 Uiso calc R 1 1
C C75 0.83110(19) 0.40116(12) 0.50153(14) 0.0656(5) Uani d . 1 1
H H75 0.9091 0.3871 0.5356 0.079 Uiso calc R 1 1
C C23 0.3254(2) 0.07716(9) 0.25032(15) 0.0655(5) Uani d . 1 1
H H23 0.3760 0.0412 0.2352 0.079 Uiso calc R 1 1
C C17 -0.08141(19) 0.17526(13) 0.31121(15) 0.0726(7) Uani d . 1 1
H H17 -0.1706 0.1726 0.3166 0.087 Uiso calc R 1 1
C C73 0.6783(2) 0.48739(10) 0.45719(16) 0.0703(6) Uani d . 1 1
H H73 0.6530 0.5317 0.4614 0.084 Uiso calc R 1 1
C C18 -0.0162(2) 0.11856(13) 0.29418(15) 0.0728(6) Uani d . 1 1
H H18 -0.0613 0.0783 0.2886 0.087 Uiso calc R 1 1
C C74 0.7921(2) 0.46553(11) 0.50471(14) 0.0673(6) Uani d . 1 1
C C11 0.3801(2) 0.32515(12) 0.05371(13) 0.0710(6) Uani d . 1 1
H H11A 0.3192 0.3339 -0.0020 0.085 Uiso calc R 1 1
H H11B 0.4370 0.2888 0.0399 0.085 Uiso calc R 1 1
C C10 0.4618(2) 0.38711(13) 0.07917(14) 0.0785(7) Uani d . 1 1
H H10A 0.4044 0.4247 0.0867 0.094 Uiso calc R 1 1
H H10B 0.5137 0.3976 0.0291 0.094 Uiso calc R 1 1
C C24 0.1984(2) 0.06633(10) 0.26295(15) 0.0704(6) Uani d . 1 1
H H24 0.1640 0.0234 0.2571 0.085 Uiso calc R 1 1

loop_
_atom_site_aniso_label
_atom_site_aniso_U_11
_atom_site_aniso_U_22
_atom_site_aniso_U_33
_atom_site_aniso_U_12
_atom_site_aniso_U_13
_atom_site_aniso_U_23
O1 0.0377(6) 0.0464(6) 0.0572(7) 0.0083(5) 0.0073(5) 0.0054(5)
N1 0.0363(6) 0.0506(8) 0.0334(7) -0.0070(6) -0.0015(5) 0.0022(6)
N2 0.0427(7) 0.0342(7) 0.0471(8) 0.0041(5) 0.0112(6) -0.0001(6)
C3 0.0329(7) 0.0312(7) 0.0348(8) 0.0000(6) 0.0001(6) 0.0000(6)
C2 0.0423(8) 0.0318(7) 0.0385(8) 0.0003(6) 0.0015(7) -0.0012(6)
O2 0.0534(7) 0.0513(7) 0.0606(8) 0.0169(6) -0.0003(6) 0.0027(6)
C5 0.0378(7) 0.0356(8) 0.0382(8) 0.0005(6) 0.0006(6) 0.0017(6)
C4 0.0334(7) 0.0343(8) 0.0368(8) -0.0007(6) -0.0030(6) -0.0036(6)
F1 0.0915(8) 0.0641(7) 0.0801(8) -0.0139(6) 0.0300(7) 0.0206(6)
C13 0.0309(7) 0.0386(8) 0.0369(8) 0.0005(6) 0.0002(6) 0.0003(6)
C7 0.0338(7) 0.0359(8) 0.0382(8) -0.0021(6) 0.0009(6) 0.0002(6)
C14 0.0370(8) 0.0490(9) 0.0355(8) 0.0059(7) -0.0008(6) 0.0013(7)
C71 0.0398(8) 0.0383(8) 0.0388(8) -0.0073(6) 0.0040(7) 0.0013(6)
C20 0.0413(8) 0.0525(10) 0.0352(8) -0.0091(7) -0.0003(7) -0.0011(7)
C51 0.0459(8) 0.0370(8) 0.0471(9) 0.0026(7) 0.0060(7) 0.0010(7)
C52 0.0417(8) 0.0314(8) 0.0511(10) 0.0020(6) 0.0054(7) 0.0009(7)
C21 0.0374(7) 0.0420(8) 0.0362(8) -0.0025(6) -0.0020(6) -0.0035(6)
C8 0.0411(8) 0.0435(9) 0.0397(9) -0.0050(7) -0.0011(7) 0.0045(7)
C6 0.0583(10) 0.0403(9) 0.0472(10) 0.0054(7) 0.0150(8) 0.0049(7)
C56 0.0553(10) 0.0495(10) 0.0482(10) -0.0011(8) 0.0018(8) 0.0038(8)
C57 0.0501(9) 0.0380(8) 0.0528(10) -0.0064(7) -0.0043(8) 0.0026(7)
C15 0.0342(8) 0.0641(11) 0.0356(8) -0.0031(7) 0.0016(6) 0.0011(7)
C22 0.0479(9) 0.0498(10) 0.0531(10) 0.0015(8) -0.0012(8) -0.0127(8)
C72 0.0640(11) 0.0411(10) 0.0646(12) -0.0049(8) -0.0023(9) 0.0009(8)
C1 0.0653(11) 0.0504(11) 0.0696(13) 0.0120(9) 0.0300(10) 0.0006(9)
C54 0.0687(12) 0.0400(9) 0.0706(13) -0.0163(8) 0.0208(10) -0.0075(9)
C76 0.0442(9) 0.0558(10) 0.0453(10) -0.0037(7) -0.0009(7) -0.0030(8)
C16 0.0393(9) 0.0945(15) 0.0459(10) -0.0019(9) 0.0078(8) 0.0022(10)
C53 0.0679(11) 0.0416(9) 0.0529(11) -0.0070(8) 0.0113(9) -0.0083(8)
C55 0.0465(9) 0.0421(9) 0.0631(12) 0.0001(7) 0.0164(8) 0.0098(8)
F2 0.1306(12) 0.1010(11) 0.0827(10) -0.0629(9) -0.0102(9) -0.0266(8)
C12 0.0488(9) 0.0757(13) 0.0387(9) -0.0100(9) -0.0075(8) 0.0055(9)
C19 0.0574(11) 0.0648(12) 0.0486(10) -0.0234(9) -0.0004(9) -0.0006(9)
C9 0.0575(11) 0.0785(13) 0.0465(10) -0.0232(10) 0.0018(8) 0.0115(9)
C75 0.0523(11) 0.0899(16) 0.0509(11) -0.0152(10) -0.0089(9) -0.0055(10)
C23 0.0784(14) 0.0469(11) 0.0673(13) 0.0027(10) -0.0068(11) -0.0180(9)
C17 0.0425(10) 0.119(2) 0.0568(13) -0.0283(12) 0.0080(9) 0.0046(12)
C73 0.0943(16) 0.0439(11) 0.0718(14) -0.0180(10) 0.0065(12) -0.0088(10)
C18 0.0616(12) 0.0925(17) 0.0635(13) -0.0370(12) 0.0041(10) -0.0013(12)
C74 0.0825(14) 0.0662(13) 0.0521(12) -0.0346(11) 0.0039(11) -0.0132(10)
C11 0.0660(12) 0.1065(18) 0.0376(10) -0.0204(12) -0.0053(9) 0.0102(10)
C10 0.0806(14) 0.1072(18) 0.0451(11) -0.0291(13) -0.0032(10) 0.0243(11)
C24 0.0858(15) 0.0498(11) 0.0715(14) -0.0212(11) -0.0065(12) -0.0115(10)

loop_
_atom_type_symbol
_atom_type_description
_atom_type_scat_dispersion_real
_atom_type_scat_dispersion_imag
_atom_type_scat_source
C C 0.0033 0.0016 'International Tables Vol C Tables 4.2.6.8 and 6.1.1.4'
H H 0.0000 0.0000 'International Tables Vol C Tables 4.2.6.8 and 6.1.1.4'
N N 0.0061 0.0033 'International Tables Vol C Tables 4.2.6.8 and 6.1.1.4'
O O 0.0106 0.0060 'International Tables Vol C Tables 4.2.6.8 and 6.1.1.4'
F F 0.0171 0.0103 'International Tables Vol C Tables 4.2.6.8 and 6.1.1.4'

loop_
_geom_angle_atom_site_label_1
_geom_angle_atom_site_label_2
_geom_angle_atom_site_label_3
_geom_angle
C8 N1 C12 114.26(13)
C8 N1 C13 108.73(12)
C12 N1 C13 117.42(12)
C2 N2 C1 112.35(13)
C2 N2 C6 109.31(12)
C1 N2 C6 111.00(14)
C4 C3 C2 107.90(12)
C4 C3 C7 112.03(11)
C2 C3 C7 113.10(12)
C4 C3 C13 108.25(11)
C2 C3 C13 112.02(11)
C7 C3 C13 103.47(11)
N2 C2 C3 109.64(12)
N2 C2 H2A 109.7
C3 C2 H2A 109.7
N2 C2 H2B 109.7
C3 C2 H2B 109.7
H2A C2 H2B 108.2
C51 C5 C4 117.46(14)
C51 C5 C6 124.01(15)
C4 C5 C6 118.47(13)
O1 C4 C5 121.20(13)
O1 C4 C3 121.49(14)
C5 C4 C3 117.30(12)
N1 C13 C21 110.80(12)
N1 C13 C14 113.10(12)
C21 C13 C14 101.45(12)
N1 C13 C3 102.78(11)
C21 C13 C3 117.13(12)
C14 C13 C3 112.01(12)
C71 C7 C8 116.73(12)
C71 C7 C3 116.03(12)
C8 C7 C3 103.64(11)
C71 C7 H7 106.6
C8 C7 H7 106.6
C3 C7 H7 106.6
O2 C14 C15 127.07(15)
O2 C14 C13 124.46(14)
C15 C14 C13 107.99(13)
C72 C71 C76 117.69(15)
C72 C71 C7 122.95(14)
C76 C71 C7 119.35(14)
C15 C20 C19 123.18(16)
C15 C20 C21 113.29(14)
C19 C20 C21 123.46(16)
C5 C51 C52 127.93(15)
C5 C51 H51 116.0
C52 C51 H51 116.0
C57 C52 C53 118.16(16)
C57 C52 C51 121.22(14)
C53 C52 C51 120.41(16)
C22 C21 C20 118.31(15)
C22 C21 C13 132.12(14)
C20 C21 C13 109.48(13)
N1 C8 C9 110.11(14)
N1 C8 C7 100.39(12)
C9 C8 C7 115.35(13)
N1 C8 H8 110.2
C9 C8 H8 110.2
C7 C8 H8 110.2
N2 C6 C5 110.76(13)
N2 C6 H6A 109.5
C5 C6 H6A 109.5
N2 C6 H6B 109.5
C5 C6 H6B 109.5
H6A C6 H6B 108.1
C55 C56 C57 117.91(17)
C55 C56 H56 121.0
C57 C56 H56 121.0
C56 C57 C52 121.51(16)
C56 C57 H57 119.2
C52 C57 H57 119.2
C16 C15 C20 119.84(17)
C16 C15 C14 132.40(17)
C20 C15 C14 107.67(13)
C21 C22 C23 119.06(17)
C21 C22 H22 120.5
C23 C22 H22 120.5
C71 C72 C73 121.29(18)
C71 C72 H72 119.4
C73 C72 H72 119.4
N2 C1 H1A 109.5
N2 C1 H1B 109.5
H1A C1 H1B 109.5
N2 C1 H1C 109.5
H1A C1 H1C 109.5
H1B C1 H1C 109.5
C55 C54 C53 118.44(16)
C55 C54 H54 120.8
C53 C54 H54 120.8
C71 C76 C75 121.25(18)
C71 C76 H76 119.4
C75 C76 H76 119.4
C15 C16 C17 117.6(2)
C15 C16 H16 121.2
C17 C16 H16 121.2
C54 C53 C52 120.95(18)
C54 C53 H53 119.5
C52 C53 H53 119.5
C54 C55 F1 118.30(16)
C54 C55 C56 123.00(17)
F1 C55 C56 118.68(17)
N1 C12 C11 109.17(14)
N1 C12 H12A 109.8
C11 C12 H12A 109.8
N1 C12 H12B 109.8
C11 C12 H12B 109.8
H12A C12 H12B 108.3
C24 C19 C20 116.23(17)
C24 C19 C18 128.21(19)
C20 C19 C18 115.51(19)
C8 C9 C10 110.59(15)
C8 C9 H9A 109.5
C10 C9 H9A 109.5
C8 C9 H9B 109.5
C10 C9 H9B 109.5
H9A C9 H9B 108.1
C74 C75 C76 118.64(19)
C74 C75 H75 120.7
C76 C75 H75 120.7
C24 C23 C22 122.47(19)
C24 C23 H23 118.8
C22 C23 H23 118.8
C18 C17 C16 122.57(18)
C18 C17 H17 118.7
C16 C17 H17 118.7
C74 C73 C72 118.93(19)
C74 C73 H73 120.5
C72 C73 H73 120.5
C17 C18 C19 121.27(19)
C17 C18 H18 119.4
C19 C18 H18 119.4
C73 C74 C75 122.20(18)
C73 C74 F2 119.1(2)
C75 C74 F2 118.7(2)
C12 C11 C10 110.83(18)
C12 C11 H11A 109.5
C10 C11 H11A 109.5
C12 C11 H11B 109.5
C10 C11 H11B 109.5
H11A C11 H11B 108.1
C11 C10 C9 110.19(17)
C11 C10 H10A 109.6
C9 C10 H10A 109.6
C11 C10 H10B 109.6
C9 C10 H10B 109.6
H10A C10 H10B 108.1
C23 C24 C19 120.37(18)
C23 C24 H24 119.8
C19 C24 H24 119.8

loop_
_geom_bond_atom_site_label_1
_geom_bond_atom_site_label_2
_geom_bond_distance
O1 C4 1.2142(17)
N1 C8 1.456(2)
N1 C12 1.457(2)
N1 C13 1.4588(19)
N2 C2 1.4467(19)
N2 C1 1.456(2)
N2 C6 1.457(2)
C3 C4 1.5255(19)
C3 C2 1.526(2)
C3 C7 1.552(2)
C3 C13 1.5987(19)
C2 H2A 0.9700
C2 H2B 0.9700
O2 C14 1.2084(19)
C5 C51 1.329(2)
C5 C4 1.486(2)
C5 C6 1.499(2)
F1 C55 1.3587(19)
C13 C21 1.521(2)
C13 C14 1.574(2)
C7 C71 1.511(2)
C7 C8 1.519(2)
C7 H7 0.9800
C14 C15 1.476(2)
C71 C72 1.379(2)
C71 C76 1.382(2)
C20 C15 1.390(2)
C20 C19 1.405(2)
C20 C21 1.405(2)
C51 C52 1.469(2)
C51 H51 0.9300
C52 C57 1.380(2)
C52 C53 1.387(2)
C21 C22 1.358(2)
C8 C9 1.514(2)
C8 H8 0.9800
C6 H6A 0.9700
C6 H6B 0.9700
C56 C55 1.361(2)
C56 C57 1.379(2)
C56 H56 0.9300
C57 H57 0.9300
C15 C16 1.377(2)
C22 C23 1.413(3)
C22 H22 0.9300
C72 C73 1.382(3)
C72 H72 0.9300
C1 H1A 0.9600
C1 H1B 0.9600
C1 H1C 0.9600
C54 C55 1.358(3)
C54 C53 1.376(3)
C54 H54 0.9300
C76 C75 1.387(2)
C76 H76 0.9300
C16 C17 1.404(3)
C16 H16 0.9300
C53 H53 0.9300
F2 C74 1.356(2)
C12 C11 1.515(3)
C12 H12A 0.9700
C12 H12B 0.9700
C19 C24 1.403(3)
C19 C18 1.409(3)
C9 C10 1.523(3)
C9 H9A 0.9700
C9 H9B 0.9700
C75 C74 1.353(3)
C75 H75 0.9300
C23 C24 1.356(3)
C23 H23 0.9300
C17 C18 1.356(3)
C17 H17 0.9300
C73 C74 1.352(3)
C73 H73 0.9300
C18 H18 0.9300
C11 C10 1.518(3)
C11 H11A 0.9700
C11 H11B 0.9700
C10 H10A 0.9700
C10 H10B 0.9700
C24 H24 0.9300

loop_
_geom_hbond_atom_site_label_D
_geom_hbond_atom_site_label_H
_geom_hbond_atom_site_label_A
_geom_hbond_site_symmetry_A
_geom_hbond_distance_DH
_geom_hbond_distance_HA
_geom_hbond_distance_DA
_geom_hbond_angle_DHA
C11 H11A O1 4_565 0.97 2.49 3.352(2) 148

loop_
_geom_torsion_atom_site_label_1
_geom_torsion_atom_site_label_2
_geom_torsion_atom_site_label_3
_geom_torsion_atom_site_label_4
_geom_torsion
C1 N2 C2 C3 -163.25(14)
C6 N2 C2 C3 73.06(15)
C4 C3 C2 N2 -58.85(14)
C7 C3 C2 N2 176.66(11)
C13 C3 C2 N2 60.20(15)
C51 C5 C4 O1 -27.6(2)
C6 C5 C4 O1 155.33(15)
C51 C5 C4 C3 151.39(14)
C6 C5 C4 C3 -25.72(19)
C2 C3 C4 O1 -145.48(14)
C7 C3 C4 O1 -20.35(19)
C13 C3 C4 O1 93.10(15)
C2 C3 C4 C5 35.57(16)
C7 C3 C4 C5 160.70(12)
C13 C3 C4 C5 -85.85(15)
C8 N1 C13 C21 -156.45(12)
C12 N1 C13 C21 71.89(17)
C8 N1 C13 C14 90.42(14)
C12 N1 C13 C14 -41.24(19)
C8 N1 C13 C3 -30.55(14)
C12 N1 C13 C3 -162.21(14)
C4 C3 C13 N1 -116.32(13)
C2 C3 C13 N1 124.84(12)
C7 C3 C13 N1 2.70(14)
C4 C3 C13 C21 5.37(17)
C2 C3 C13 C21 -113.47(14)
C7 C3 C13 C21 124.39(13)
C4 C3 C13 C14 121.97(13)
C2 C3 C13 C14 3.13(17)
C7 C3 C13 C14 -119.01(13)
C4 C3 C7 C71 -90.36(15)
C2 C3 C7 C71 31.85(17)
C13 C3 C7 C71 153.26(12)
C4 C3 C7 C8 140.32(12)
C2 C3 C7 C8 -97.48(14)
C13 C3 C7 C8 23.94(14)
N1 C13 C14 O2 -50.7(2)
C21 C13 C14 O2 -169.40(15)
C3 C13 C14 O2 64.89(19)
N1 C13 C14 C15 121.82(14)
C21 C13 C14 C15 3.12(15)
C3 C13 C14 C15 -122.59(13)
C8 C7 C71 C72 29.5(2)
C3 C7 C71 C72 -93.20(19)
C8 C7 C71 C76 -149.41(15)
C3 C7 C71 C76 87.91(17)
C4 C5 C51 C52 175.06(15)
C6 C5 C51 C52 -8.0(3)
C5 C51 C52 C57 -49.1(2)
C5 C51 C52 C53 136.24(18)
C15 C20 C21 C22 -174.76(15)
C19 C20 C21 C22 2.2(2)
C15 C20 C21 C13 2.26(19)
C19 C20 C21 C13 179.18(15)
N1 C13 C21 C22 52.9(2)
C14 C13 C21 C22 173.26(17)
C3 C13 C21 C22 -64.5(2)
N1 C13 C21 C20 -123.54(13)
C14 C13 C21 C20 -3.20(16)
C3 C13 C21 C20 119.04(14)
C12 N1 C8 C9 -58.33(18)
C13 N1 C8 C9 168.34(13)
C12 N1 C8 C7 179.61(13)
C13 N1 C8 C7 46.28(15)
C71 C7 C8 N1 -170.67(13)
C3 C7 C8 N1 -41.77(14)
C71 C7 C8 C9 71.06(19)
C3 C7 C8 C9 -160.05(14)
C2 N2 C6 C5 -58.13(17)
C1 N2 C6 C5 177.38(14)
C51 C5 C6 N2 -141.71(16)
C4 C5 C6 N2 35.2(2)
C55 C56 C57 C52 -0.5(3)
C53 C52 C57 C56 1.1(3)
C51 C52 C57 C56 -173.68(15)
C19 C20 C15 C16 0.0(3)
C21 C20 C15 C16 176.90(15)
C19 C20 C15 C14 -177.03(15)
C21 C20 C15 C14 -0.10(19)
O2 C14 C15 C16 -6.2(3)
C13 C14 C15 C16 -178.49(17)
O2 C14 C15 C20 170.25(16)
C13 C14 C15 C20 -2.01(17)
C20 C21 C22 C23 -3.5(3)
C13 C21 C22 C23 -179.66(17)
C76 C71 C72 C73 0.3(3)
C7 C71 C72 C73 -178.59(17)
C72 C71 C76 C75 -0.5(3)
C7 C71 C76 C75 178.47(16)
C20 C15 C16 C17 0.5(3)
C14 C15 C16 C17 176.62(17)
C55 C54 C53 C52 -1.0(3)
C57 C52 C53 C54 -0.4(3)
C51 C52 C53 C54 174.44(16)
C53 C54 C55 F1 -176.69(16)
C53 C54 C55 C56 1.7(3)
C57 C56 C55 C54 -1.0(3)
C57 C56 C55 F1 177.38(15)
C8 N1 C12 C11 58.8(2)
C13 N1 C12 C11 -172.14(16)
C15 C20 C19 C24 177.26(17)
C21 C20 C19 C24 0.6(3)
C15 C20 C19 C18 -0.6(3)
C21 C20 C19 C18 -177.23(17)
N1 C8 C9 C10 54.8(2)
C7 C8 C9 C10 167.53(17)
C71 C76 C75 C74 -0.1(3)
C21 C22 C23 C24 2.1(3)
C15 C16 C17 C18 -0.3(3)
C71 C72 C73 C74 0.5(3)
C16 C17 C18 C19 -0.4(3)
C24 C19 C18 C17 -176.8(2)
C20 C19 C18 C17 0.8(3)
C72 C73 C74 C75 -1.1(3)
C72 C73 C74 F2 178.86(19)
C76 C75 C74 C73 1.0(3)
C76 C75 C74 F2 -179.02(17)
N1 C12 C11 C10 -56.4(2)
C12 C11 C10 C9 55.7(3)
C8 C9 C10 C11 -54.6(3)
C22 C23 C24 C19 0.8(3)
C20 C19 C24 C23 -2.1(3)
C18 C19 C24 C23 175.5(2)
